data_7133932
loop_
_publ_author_name
'Moriguchi, Jumpei'
'Koga, Tomoe'
'Tsunoji, Nao'
'Nishihara, Sadafumi'
'Akutagawa, Tomoyuki'
'Masuya-Suzuki, Atsuko'
'Tsunashima, Ryo'

_publ_section_title
;
 Solvent-assisted mechanochemical crystallization of the metal-free
 perovskite solid solution (H<sub>2</sub>dabco,
 H<sub>2</sub>hmta)NH<sub>4</sub>(BF<sub>4</sub>)<sub>3</sub>.
;
_journal_issue 84
_journal_name_full 'Chemical communications (Cambridge, England)'
_journal_page_first 12181
_journal_page_last 12184
_journal_paper_doi 10.1039/d4cc04010d
_journal_volume 60
_journal_year 2024
_chemical_formula_moiety '3(B F4), 2(C3 H7 N2), H4 N'
_chemical_formula_sum 'C6 H18 B3 F12 N5'
_chemical_formula_weight 420.68
_space_group_crystal_system tetragonal
_space_group_IT_number 88
_space_group_name_Hall '-I 4ad'
_space_group_name_H-M_alt 'I 41/a :2'
_atom_sites_solution_hydrogens mixed
_atom_sites_solution_primary dual
_audit_creation_date 2024-05-23
_audit_creation_method
;
Olex2 1.5
(compiled 2022.04.07 svn.rca3783a0 for OlexSys, GUI svn.r6498)
;
_audit_update_record
;
2024-05-30 deposited with the CCDC.	2024-08-29 downloaded from the CCDC.
;
_cell_angle_alpha 90
_cell_angle_beta 90
_cell_angle_gamma 90
_cell_formula_units_Z 16
_cell_length_a 14.3261(2)
_cell_length_b 14.3261(2)
_cell_length_c 28.6549(8)
_cell_measurement_reflns_used 15663
_cell_measurement_temperature 100.01(10)
_cell_measurement_theta_max 30.8100
_cell_measurement_theta_min 2.4650
_cell_volume 5881.0(2)
_computing_cell_refinement 'CrysAlisPro 1.171.41.115a (Rigaku OD, 2021)'
_computing_data_collection 'CrysAlisPro 1.171.41.115a (Rigaku OD, 2021)'
_computing_data_reduction 'CrysAlisPro 1.171.41.115a (Rigaku OD, 2021)'
_computing_molecular_graphics 'Olex2 1.5 (Dolomanov et al., 2009)'
_computing_publication_material 'Olex2 1.5 (Dolomanov et al., 2009)'
_computing_structure_refinement 'SHELXL 2018/3 (Sheldrick, 2015)'
_computing_structure_solution 'SHELXT 2018/2 (Sheldrick, 2018)'
_diffrn_ambient_environment N~2~
_diffrn_ambient_temperature 100.01(10)
_diffrn_detector 'Hybrid Pixel Array Detector'
_diffrn_detector_area_resol_mean 10.0000
_diffrn_detector_type HyPix
_diffrn_measured_fraction_theta_full 1.000
_diffrn_measured_fraction_theta_max 1.000
_diffrn_measurement_details
;
List of Runs (angles in degrees, time in seconds):

  # Type    Start    End  Width  t~exp~   \w     \q     \k     \f   Frames
#--------------------------------------------------------------------------
  1  \w    -21.00  60.00   0.25   30.00    --   -5.57  67.00-134.00  324
  2  \w    -70.00  10.00   0.25   30.00    --   -5.57 -67.00  91.00  320
  3  \w    -17.00  29.00   0.25   30.00    --   -5.57 -99.00 -60.00  184
  4  \w     -4.00  77.00   0.25   30.00    --    6.51  38.00 -30.00  324
  5  \w    -17.00  41.00   0.25   30.00    --    6.51 -99.00-180.00  232
;
_diffrn_measurement_device 'four-circle diffractometer'
_diffrn_measurement_device_type 'XtaLAB Synergy R, DW system, HyPix'
_diffrn_measurement_method '\w scans'
_diffrn_orient_matrix_type 'CrysAlisPro convention (1999,Acta A55,543-557)'
_diffrn_orient_matrix_UB_11 -0.0231013000
_diffrn_orient_matrix_UB_12 -0.0257438000
_diffrn_orient_matrix_UB_13 -0.0177010000
_diffrn_orient_matrix_UB_21 -0.0432736000
_diffrn_orient_matrix_UB_22 0.0195229000
_diffrn_orient_matrix_UB_23 0.0070130000
_diffrn_orient_matrix_UB_31 0.0066841000
_diffrn_orient_matrix_UB_32 0.0374918000
_diffrn_orient_matrix_UB_33 -0.0158359000
_diffrn_radiation_monochromator mirror
_diffrn_radiation_probe x-ray
_diffrn_radiation_type 'Mo K\a'
_diffrn_radiation_wavelength 0.71073
_diffrn_reflns_av_R_equivalents 0.0469
_diffrn_reflns_av_unetI/netI 0.0205
_diffrn_reflns_Laue_measured_fraction_full 1.000
_diffrn_reflns_Laue_measured_fraction_max 1.000
_diffrn_reflns_limit_h_max 17
_diffrn_reflns_limit_h_min -17
_diffrn_reflns_limit_k_max 17
_diffrn_reflns_limit_k_min -17
_diffrn_reflns_limit_l_max 35
_diffrn_reflns_limit_l_min -35
_diffrn_reflns_number 30780
_diffrn_reflns_point_group_measured_fraction_full 1.000
_diffrn_reflns_point_group_measured_fraction_max 1.000
_diffrn_reflns_theta_full 25.242
_diffrn_reflns_theta_max 26.342
_diffrn_reflns_theta_min 1.589
_diffrn_source 'Rotating-anode X-ray tube'
_diffrn_source_type 'Rigaku (Mo) X-ray Source'
_exptl_absorpt_coefficient_mu 0.222
_exptl_absorpt_correction_T_max 1.000
_exptl_absorpt_correction_T_min 0.896
_exptl_absorpt_correction_type gaussian
_exptl_absorpt_process_details
;
CrysAlisPro 1.171.41.115a (Rigaku Oxford Diffraction, 2021)
Numerical absorption correction based on gaussian integration over
a multifaceted crystal model
Empirical absorption correction using spherical harmonics,
implemented in SCALE3 ABSPACK scaling algorithm.
;
_exptl_crystal_colour 'clear light colourless'
_exptl_crystal_colour_lustre clear
_exptl_crystal_colour_modifier light
_exptl_crystal_colour_primary colourless
_exptl_crystal_density_diffrn 1.901
_exptl_crystal_description block
_exptl_crystal_F_000 3392
_exptl_crystal_size_max 0.1
_exptl_crystal_size_mid 0.07
_exptl_crystal_size_min 0.04
_refine_diff_density_max 0.299
_refine_diff_density_min -0.405
_refine_diff_density_rms 0.051
_refine_ls_extinction_method none
_refine_ls_goodness_of_fit_ref 1.061
_refine_ls_hydrogen_treatment mixed
_refine_ls_matrix_type full
_refine_ls_number_parameters 249
_refine_ls_number_reflns 2998
_refine_ls_number_restraints 0
_refine_ls_restrained_S_all 1.061
_refine_ls_R_factor_all 0.0347
_refine_ls_R_factor_gt 0.0301
_refine_ls_shift/su_max 0.001
_refine_ls_shift/su_mean 0.000
_refine_ls_structure_factor_coef Fsqd
_refine_ls_weighting_details 'w=1/[\s^2^(Fo^2^)+(0.0449P)^2^+5.4985P] where P=(Fo^2^+2Fc^2^)/3'
_refine_ls_weighting_scheme calc
_refine_ls_wR_factor_gt 0.0843
_refine_ls_wR_factor_ref 0.0874
_reflns_Friedel_coverage 0.000
_reflns_number_gt 2606
_reflns_number_total 2998
_reflns_threshold_expression 'I > 2\s(I)'
_cod_data_source_file d4cc04010d2.cif
_cod_data_source_block h-bf4_112k
_cod_original_sg_symbol_H-M 'I 41/a'
_cod_database_code 7133932
_shelx_shelxl_version_number 2018/3
_chemical_oxdiff_formula C6H18N3B3F12
_shelx_space_group_comment
;
The symmetry employed for this shelxl refinement is uniquely defined
by the following loop, which should always be used as a source of
symmetry information in preference to the above space-group names.
They are only intended as comments.
;
_shelx_estimated_absorpt_t_max 0.991
_shelx_estimated_absorpt_t_min 0.978
_olex2_refinement_description
;
1. Fixed Uiso
 At 1.2 times of:
  All C(H,H) groups, All N(H) groups, All N(H,H,H,H) groups
2. Others
 Fixed Sof: H1A(0.5) H1B(0.5) H4A(0.5) H4B(0.5) H5A(0.5) H5B(0.5) H8A(0.5)
 H8B(0.5)
3.a Ternary CH refined with riding coordinates:
 N1(H1), N4(H4)
3.b Secondary CH2 refined with riding coordinates:
 C1(H1A,H1B), C2(H2A,H2B), C3(H3A,H3B), C4(H4A,H4B), C5(H5A,H5B), C6(H6A,H6B),
 C7(H7A,H7B), C8(H8A,H8B)
;
_olex2_submission_special_instructions 'No special instructions were received'
_oxdiff_exptl_absorpt_empirical_details
;
Empirical correction (ABSPACK) includes:
- Absorption correction using spherical harmonics
- Frame scaling
;
_oxdiff_exptl_absorpt_empirical_full_max 3.807
_oxdiff_exptl_absorpt_empirical_full_min 0.338

loop_
_space_group_symop_operation_xyz
'x, y, z'
'-x+1/2, -y, z+1/2'
'-y+3/4, x+1/4, z+1/4'
'y+3/4, -x+3/4, z+3/4'
'x+1/2, y+1/2, z+1/2'
'-x+1, -y+1/2, z+1'
'-y+5/4, x+3/4, z+3/4'
'y+5/4, -x+5/4, z+5/4'
'-x, -y, -z'
'x-1/2, y, -z-1/2'
'y-3/4, -x-1/4, -z-1/4'
'-y-3/4, x-3/4, -z-3/4'
'-x+1/2, -y+1/2, -z+1/2'
'x, y+1/2, -z'
'y-1/4, -x+1/4, -z+1/4'
'-y-1/4, x-1/4, -z-1/4'

loop_
_atom_site_label
_atom_site_type_symbol
_atom_site_fract_x
_atom_site_fract_y
_atom_site_fract_z
_atom_site_U_iso_or_equiv
_atom_site_adp_type
_atom_site_occupancy
_atom_site_site_symmetry_order
_atom_site_calc_flag
_atom_site_refinement_flags_posn
_atom_site_refinement_flags_adp
_atom_site_refinement_flags_occupancy
_atom_site_disorder_assembly
_atom_site_disorder_group
F1 F 0.43601(6) 0.03144(5) 0.33437(3) 0.01780(19) Uani 1 1 d . . . . .
F2 F 0.53265(6) -0.06735(6) 0.37371(3) 0.01867(19) Uani 1 1 d . . . . .
F3 F 0.54566(6) 0.08909(5) 0.38441(3) 0.01840(19) Uani 1 1 d . . . . .
F4 F 0.41905(6) 0.01180(6) 0.41274(3) 0.0205(2) Uani 1 1 d . . . . .
B1 B 0.48316(11) 0.01540(10) 0.37619(5) 0.0123(3) Uani 1 1 d . . . . .
F5 F 0.22149(5) -0.07789(5) 0.47224(3) 0.01784(19) Uani 1 1 d . . . . .
F6 F 0.26198(5) 0.07582(5) 0.47255(3) 0.01633(19) Uani 1 1 d . . . . .
F7 F 0.33324(5) -0.02534(5) 0.52271(3) 0.01631(19) Uani 1 1 d . . . . .
F8 F 0.18104(5) 0.01468(6) 0.53378(3) 0.01841(19) Uani 1 1 d . . . . .
B2 B 0.24935(10) -0.00262(10) 0.50031(5) 0.0120(3) Uani 1 1 d . . . . .
F9 F 0.24144(6) 0.20890(6) 0.58582(3) 0.0199(2) Uani 1 1 d . . . . .
F10 F 0.15212(5) 0.32355(6) 0.61724(3) 0.01668(19) Uani 1 1 d . . . . .
F11 F 0.31005(6) 0.32788(6) 0.62617(3) 0.0199(2) Uani 1 1 d . . . . .
F12 F 0.22415(5) 0.21782(5) 0.66471(3) 0.01674(19) Uani 1 1 d . . . . .
B3 B 0.23317(10) 0.26939(11) 0.62351(5) 0.0126(3) Uani 1 1 d . . . . .
N1 N 0.55514(7) 0.18700(7) 0.47401(4) 0.0103(2) Uani 1 1 d . . . . .
H1 H 0.593308 0.143508 0.454494 0.012 Uiso 1 1 calc R U . . .
N2 N 0.43653(7) 0.19437(7) 0.53369(4) 0.0131(2) Uani 1 1 d . . . . .
C1 C 0.500000 0.250000 0.44316(6) 0.0127(4) Uani 1 2 d S T P . .
H1A H 0.542212 0.286942 0.422978 0.015 Uiso 0.5 1 calc R U P . .
H1B H 0.457787 0.213054 0.422979 0.015 Uiso 0.5 1 calc R U P . .
C2 C 0.48893(9) 0.13052(9) 0.50523(4) 0.0127(3) Uani 1 1 d . . . . .
H2A H 0.446002 0.092944 0.485740 0.015 Uiso 1 1 calc R U . . .
H2B H 0.525234 0.087494 0.525269 0.015 Uiso 1 1 calc R U . . .
C3 C 0.38028(9) 0.25486(9) 0.50532(4) 0.0129(3) Uani 1 1 d . . . . .
H3A H 0.342587 0.296567 0.525410 0.015 Uiso 1 1 calc R U . . .
H3B H 0.337195 0.217365 0.485873 0.015 Uiso 1 1 calc R U . . .
C4 C 0.500000 0.250000 0.56291(6) 0.0150(4) Uani 1 2 d S T P . .
H4A H 0.463131 0.292067 0.583198 0.018 Uiso 0.5 1 calc R U P . .
H4B H 0.536869 0.207930 0.583196 0.018 Uiso 0.5 1 calc R U P . .
N3 N 0.05621(7) 0.18707(7) 0.46563(4) 0.0121(2) Uani 1 1 d . . . . .
N4 N 0.06233(7) 0.30575(7) 0.52543(4) 0.0108(2) Uani 1 1 d . . . . .
H4 H 0.105471 0.344366 0.544923 0.013 Uiso 1 1 calc R U . . .
C5 C 0.000000 0.250000 0.43632(6) 0.0134(4) Uani 1 2 d S T P . .
H5A H 0.041728 0.287267 0.416038 0.016 Uiso 0.5 1 calc R U P . .
H5B H -0.041728 0.212734 0.416038 0.016 Uiso 0.5 1 calc R U P . .
C6 C -0.00356(9) 0.13022(9) 0.49407(4) 0.0128(3) Uani 1 1 d . . . . .
H6A H 0.034461 0.087565 0.513496 0.015 Uiso 1 1 calc R U . . .
H6B H -0.044931 0.092042 0.474025 0.015 Uiso 1 1 calc R U . . .
C7 C 0.11951(9) 0.24008(9) 0.49415(4) 0.0130(3) Uani 1 1 d . . . . .
H7A H 0.162205 0.276835 0.474141 0.016 Uiso 1 1 calc R U . . .
H7B H 0.157490 0.197477 0.513628 0.016 Uiso 1 1 calc R U . . .
C8 C 0.000000 0.250000 0.55632(6) 0.0124(4) Uani 1 2 d S T P . .
H8A H -0.037399 0.291816 0.576489 0.015 Uiso 0.5 1 calc R U P . .
H8B H 0.037400 0.208182 0.576487 0.015 Uiso 0.5 1 calc R U P . .
N5 N 0.26989(9) 0.02320(9) 0.62571(4) 0.0143(2) Uani 1 1 d . . . . .
H5C H 0.2461(12) 0.0242(12) 0.6026(7) 0.017 Uiso 1 1 d . U . . .
H5D H 0.2640(12) -0.0295(13) 0.6380(6) 0.017 Uiso 1 1 d . U . . .
H5E H 0.2371(12) 0.0670(13) 0.6368(6) 0.017 Uiso 1 1 d . U . . .
H5F H 0.3304(14) 0.0387(12) 0.6254(5) 0.017 Uiso 1 1 d . U . . .

loop_
_atom_site_aniso_label
_atom_site_aniso_U_11
_atom_site_aniso_U_22
_atom_site_aniso_U_33
_atom_site_aniso_U_23
_atom_site_aniso_U_13
_atom_site_aniso_U_12
F1 0.0214(4) 0.0186(4) 0.0134(4) 0.0008(3) -0.0033(3) 0.0017(3)
F2 0.0178(4) 0.0108(4) 0.0274(5) -0.0003(3) -0.0017(3) 0.0026(3)
F3 0.0180(4) 0.0125(4) 0.0246(4) -0.0036(3) -0.0005(3) -0.0025(3)
F4 0.0160(4) 0.0303(5) 0.0153(4) 0.0013(3) 0.0038(3) 0.0002(3)
B1 0.0126(7) 0.0124(7) 0.0119(7) -0.0002(5) 0.0004(5) 0.0001(5)
F5 0.0188(4) 0.0139(4) 0.0208(4) -0.0037(3) -0.0007(3) -0.0042(3)
F6 0.0190(4) 0.0119(4) 0.0180(4) 0.0025(3) -0.0004(3) -0.0007(3)
F7 0.0118(4) 0.0154(4) 0.0217(4) 0.0019(3) -0.0023(3) 0.0019(3)
F8 0.0134(4) 0.0254(4) 0.0165(4) -0.0008(3) 0.0033(3) 0.0021(3)
B2 0.0110(7) 0.0116(7) 0.0132(8) 0.0000(5) 0.0005(5) -0.0001(5)
F9 0.0257(4) 0.0183(4) 0.0157(4) -0.0032(3) 0.0044(3) -0.0003(3)
F10 0.0115(4) 0.0164(4) 0.0221(4) 0.0017(3) -0.0010(3) 0.0023(3)
F11 0.0121(4) 0.0175(4) 0.0300(5) 0.0009(3) -0.0009(3) -0.0037(3)
F12 0.0185(4) 0.0175(4) 0.0143(4) 0.0019(3) -0.0004(3) -0.0005(3)
B3 0.0103(7) 0.0136(7) 0.0139(7) -0.0006(5) 0.0002(5) -0.0001(5)
N1 0.0094(5) 0.0092(5) 0.0122(5) -0.0003(4) 0.0000(4) 0.0009(4)
N2 0.0123(5) 0.0121(5) 0.0148(6) 0.0025(4) 0.0028(4) 0.0013(4)
C1 0.0145(9) 0.0137(9) 0.0100(8) 0.000 0.000 0.0044(7)
C2 0.0124(6) 0.0084(6) 0.0173(7) 0.0019(5) 0.0022(5) -0.0011(5)
C3 0.0085(6) 0.0127(6) 0.0175(7) 0.0022(5) 0.0029(5) -0.0008(5)
C4 0.0178(9) 0.0175(9) 0.0097(9) 0.000 0.000 0.0035(7)
N3 0.0119(5) 0.0115(5) 0.0130(5) -0.0011(4) 0.0012(4) 0.0003(4)
N4 0.0102(5) 0.0100(5) 0.0121(5) -0.0005(4) -0.0009(4) -0.0021(4)
C5 0.0152(9) 0.0149(9) 0.0102(9) 0.000 0.000 0.0001(7)
C6 0.0139(6) 0.0087(6) 0.0157(6) -0.0020(5) 0.0012(5) 0.0009(5)
C7 0.0092(6) 0.0139(6) 0.0160(6) -0.0014(5) 0.0013(5) 0.0012(5)
C8 0.0144(9) 0.0128(8) 0.0099(8) 0.000 0.000 -0.0034(7)
N5 0.0135(6) 0.0144(6) 0.0151(6) 0.0011(4) -0.0006(4) 0.0025(5)

loop_
_atom_type_symbol
_atom_type_description
_atom_type_scat_dispersion_real
_atom_type_scat_dispersion_imag
_atom_type_scat_source
C C 0.0033 0.0016 'International Tables Vol C Tables 4.2.6.8 and 6.1.1.4'
H H 0.0000 0.0000 'International Tables Vol C Tables 4.2.6.8 and 6.1.1.4'
B B 0.0013 0.0007 'International Tables Vol C Tables 4.2.6.8 and 6.1.1.4'
F F 0.0171 0.0103 'International Tables Vol C Tables 4.2.6.8 and 6.1.1.4'
N N 0.0061 0.0033 'International Tables Vol C Tables 4.2.6.8 and 6.1.1.4'

loop_
_exptl_crystal_face_index_h
_exptl_crystal_face_index_k
_exptl_crystal_face_index_l
_exptl_crystal_face_perp_dist
16 3 -24 0.0669
17 -10 -6 0.0605
-5 -14 27 0.0151
-17 10 6 0.0322
1 13 -30 0.0513
-1 -12 32 0.0154
-9 -13 -25 0.0114
1 1 2 0.0283

loop_
_geom_angle_atom_site_label_1
_geom_angle_atom_site_label_2
_geom_angle_atom_site_label_3
_geom_angle
_geom_angle_site_symmetry_1
_geom_angle_site_symmetry_3
_geom_angle_publ_flag
F1 B1 F3 109.22(11) . . ?
F2 B1 F1 110.20(10) . . ?
F2 B1 F3 109.03(11) . . ?
F2 B1 F4 110.16(11) . . ?
F4 B1 F1 109.43(11) . . ?
F4 B1 F3 108.78(10) . . ?
F6 B2 F5 109.32(10) . . ?
F6 B2 F7 109.79(10) . . ?
F6 B2 F8 110.00(11) . . ?
F7 B2 F5 109.16(10) . . ?
F8 B2 F5 109.37(10) . . ?
F8 B2 F7 109.19(10) . . ?
F9 B3 F10 108.34(10) . . ?
F9 B3 F12 109.54(11) . . ?
F11 B3 F9 110.60(11) . . ?
F11 B3 F10 109.23(11) . . ?
F11 B3 F12 110.27(11) . . ?
F12 B3 F10 108.82(11) . . ?
C1 N1 H1 109.6 . . ?
C1 N1 C2 109.73(9) . . ?
C1 N1 C3 109.74(8) . 6_554 ?
C2 N1 H1 109.6 . . ?
C3 N1 H1 109.6 6_554 . ?
C3 N1 C2 108.54(9) 6_554 . ?
C2 N2 C4 110.18(9) . . ?
C3 N2 C2 110.86(10) . . ?
C3 N2 C4 110.02(9) . . ?
N1 C1 N1 107.21(14) 6_554 . ?
N1 C1 H1A 110.3 6_554 . ?
N1 C1 H1A 110.3 . . ?
N1 C1 H1B 110.3 6_554 . ?
N1 C1 H1B 110.3 . . ?
H1A C1 H1B 108.5 . . ?
N1 C2 H2A 110.0 . . ?
N1 C2 H2B 110.0 . . ?
N2 C2 N1 108.55(10) . . ?
N2 C2 H2A 110.0 . . ?
N2 C2 H2B 110.0 . . ?
H2A C2 H2B 108.4 . . ?
N1 C3 H3A 110.0 6_554 . ?
N1 C3 H3B 110.0 6_554 . ?
N2 C3 N1 108.68(9) . 6_554 ?
N2 C3 H3A 110.0 . . ?
N2 C3 H3B 110.0 . . ?
H3A C3 H3B 108.3 . . ?
N2 C4 N2 110.59(14) 6_554 . ?
N2 C4 H4A 109.5 . . ?
N2 C4 H4A 109.5 6_554 . ?
N2 C4 H4B 109.5 . . ?
N2 C4 H4B 109.5 6_554 . ?
H4A C4 H4B 108.1 . . ?
C6 N3 C5 110.19(9) . . ?
C6 N3 C7 110.69(10) . . ?
C7 N3 C5 110.23(9) . . ?
C6 N4 H4 109.6 6_454 . ?
C6 N4 C7 108.46(9) 6_454 . ?
C7 N4 H4 109.6 . . ?
C8 N4 H4 109.6 . . ?
C8 N4 C6 109.84(8) . 6_454 ?
C8 N4 C7 109.76(9) . . ?
N3 C5 N3 110.42(14) 6_454 . ?
N3 C5 H5A 109.6 . . ?
N3 C5 H5A 109.6 6_454 . ?
N3 C5 H5B 109.6 . . ?
N3 C5 H5B 109.6 6_454 . ?
H5A C5 H5B 108.1 . . ?
N3 C6 N4 108.68(10) . 6_454 ?
N3 C6 H6A 110.0 . . ?
N3 C6 H6B 110.0 . . ?
N4 C6 H6A 110.0 6_454 . ?
N4 C6 H6B 110.0 6_454 . ?
H6A C6 H6B 108.3 . . ?
N3 C7 N4 108.59(10) . . ?
N3 C7 H7A 110.0 . . ?
N3 C7 H7B 110.0 . . ?
N4 C7 H7A 110.0 . . ?
N4 C7 H7B 110.0 . . ?
H7A C7 H7B 108.4 . . ?
N4 C8 N4 107.09(14) . 6_454 ?
N4 C8 H8A 110.3 . . ?
N4 C8 H8A 110.3 6_454 . ?
N4 C8 H8B 110.3 6_454 . ?
N4 C8 H8B 110.3 . . ?
H8A C8 H8B 108.6 . . ?
H5C N5 H5D 110.2(17) . . ?
H5C N5 H5E 93.8(17) . . ?
H5C N5 H5F 115.4(16) . . ?
H5D N5 H5E 117.1(16) . . ?
H5D N5 H5F 108.9(16) . . ?
H5E N5 H5F 111.0(16) . . ?

loop_
_geom_bond_atom_site_label_1
_geom_bond_atom_site_label_2
_geom_bond_distance
_geom_bond_site_symmetry_2
_geom_bond_publ_flag
F1 B1 1.3947(16) . ?
F2 B1 1.3832(17) . ?
F3 B1 1.4043(17) . ?
F4 B1 1.3939(16) . ?
F5 B2 1.4032(16) . ?
F6 B2 1.3886(16) . ?
F7 B2 1.4008(16) . ?
F8 B2 1.3925(15) . ?
F9 B3 1.3899(16) . ?
F10 B3 1.4080(17) . ?
F11 B3 1.3860(17) . ?
F12 B3 1.3986(16) . ?
N1 H1 1.0000 . ?
N1 C1 1.4900(14) . ?
N1 C2 1.5345(15) . ?
N1 C3 1.5345(15) 6_554 ?
N2 C2 1.4371(16) . ?
N2 C3 1.4355(16) . ?
N2 C4 1.4708(15) . ?
C1 H1A 0.9900 . ?
C1 H1B 0.9900 . ?
C2 H2A 0.9900 . ?
C2 H2B 0.9900 . ?
C3 H3A 0.9900 . ?
C3 H3B 0.9900 . ?
C4 H4A 0.9900 . ?
C4 H4B 0.9900 . ?
N3 C5 1.4719(14) . ?
N3 C6 1.4354(16) . ?
N3 C7 1.4377(16) . ?
N4 H4 1.0000 . ?
N4 C6 1.5357(15) 6_454 ?
N4 C7 1.5361(16) . ?
N4 C8 1.4895(14) . ?
C5 H5A 0.9900 . ?
C5 H5B 0.9900 . ?
C6 H6A 0.9900 . ?
C6 H6B 0.9900 . ?
C7 H7A 0.9900 . ?
C7 H7B 0.9900 . ?
C8 H8A 0.9900 . ?
C8 H8B 0.9900 . ?
N5 H5C 0.746(19) . ?
N5 H5D 0.837(19) . ?
N5 H5E 0.845(18) . ?
N5 H5F 0.90(2) . ?

loop_
_geom_torsion_atom_site_label_1
_geom_torsion_atom_site_label_2
_geom_torsion_atom_site_label_3
_geom_torsion_atom_site_label_4
_geom_torsion
_geom_torsion_site_symmetry_1
_geom_torsion_site_symmetry_2
_geom_torsion_site_symmetry_3
_geom_torsion_site_symmetry_4
_geom_torsion_publ_flag
C1 N1 C2 N2 -60.96(12) . . . . ?
C2 N1 C1 N1 59.66(7) . . . 6_554 ?
C2 N2 C3 N1 -62.02(13) . . . 6_554 ?
C2 N2 C4 N2 61.27(8) . . . 6_554 ?
C3 N1 C1 N1 -59.52(7) 6_554 . . 6_554 ?
C3 N1 C2 N2 58.96(12) 6_554 . . . ?
C3 N2 C2 N1 62.08(12) . . . . ?
C3 N2 C4 N2 -61.27(8) . . . 6_554 ?
C4 N2 C2 N1 -59.95(12) . . . . ?
C4 N2 C3 N1 60.11(12) . . . 6_554 ?
C5 N3 C6 N4 -60.15(12) . . . 6_454 ?
C5 N3 C7 N4 60.04(13) . . . . ?
C6 N3 C5 N3 61.25(8) . . . 6_454 ?
C6 N3 C7 N4 -62.13(12) . . . . ?
C6 N4 C7 N3 -58.93(12) 6_454 . . . ?
C6 N4 C8 N4 59.53(7) 6_454 . . 6_454 ?
C7 N3 C5 N3 -61.21(8) . . . 6_454 ?
C7 N3 C6 N4 62.04(12) . . . 6_454 ?
C7 N4 C8 N4 -59.63(7) . . . 6_454 ?
C8 N4 C7 N3 61.07(12) . . . . ?

loop_
_exptl_oxdiff_crystal_face_indexfrac_h
_exptl_oxdiff_crystal_face_indexfrac_k
_exptl_oxdiff_crystal_face_indexfrac_l
_exptl_oxdiff_crystal_face_x
_exptl_oxdiff_crystal_face_y
_exptl_oxdiff_crystal_face_z
16.1436 2.5543 -23.7103 -0.0190 -0.8150 0.5791
17.2062 -10.1016 -6.3398 -0.0252 -0.9862 -0.1633
-5.0521 -14.1044 27.0614 0.0008 0.1330 -0.9911
-17.0931 10.3712 5.8021 0.0252 0.9828 0.1827
1.1734 13.1877 -30.4778 0.1729 -0.0071 0.9849
-0.5946 -12.3464 31.9194 -0.2334 0.0085 -0.9723
-9.3026 -12.9597 -24.8030 0.9876 -0.0244 -0.1553
1.0004 0.9997 1.9987 -0.0842 -0.0098 0.0125
